data_7042444
loop_
_publ_author_name
'Liu, Ting'
'Meng, Wenjuan'
'Ma, Qiang-Qiang'
'Zhang, Jie'
'Li, Huizhen'
'Li, Shujun'
'Zhao, Qianyi'
'Chen, Xuenian'

_publ_section_title
;
 Hydroboration of CO2 catalyzed by bis(phosphinite) pincer ligated nickel
 thiolate complexes.
;
_journal_issue 14
_journal_name_full 'Dalton transactions (Cambridge, England : 2003)'
_journal_page_first 4504
_journal_page_last 4509
_journal_paper_doi 10.1039/c7dt00490g
_journal_volume 46
_journal_year 2017
_chemical_formula_sum 'C25 H38 Ni O2 P2 S'
_chemical_formula_weight 523.26
_space_group_crystal_system triclinic
_space_group_IT_number 2
_space_group_name_Hall '-P 1'
_space_group_name_H-M_alt 'P -1'
_symmetry_space_group_name_Hall '-P 1'
_symmetry_space_group_name_H-M 'P -1'
_atom_sites_solution_hydrogens geom
_audit_update_record
;
2016-12-29 deposited with the CCDC.
2017-03-10 downloaded from the CCDC.
;
_cell_angle_alpha 97.829(2)
_cell_angle_beta 91.1728(19)
_cell_angle_gamma 91.620(2)
_cell_formula_units_Z 4
_cell_length_a 12.4676(7)
_cell_length_b 12.7321(7)
_cell_length_c 16.5948(9)
_cell_measurement_reflns_used 9902
_cell_measurement_temperature 103.(2)
_cell_measurement_theta_max 25.8540
_cell_measurement_theta_min 2.2619
_cell_volume 2607.9(2)
_computing_cell_refinement 'SAINT V8.34A (Bruker AXS Inc., 2013)'
_computing_data_collection 'APEX3 (Bruker AXS Inc., 2015)'
_computing_data_reduction 'SAINT V8.34A (Bruker AXS Inc., 2013)'
_computing_molecular_graphics 'XP (Bruker AXS Inc., 2015)'
_computing_publication_material 'APEX3 (Bruker AXS Inc., 2015)'
_computing_structure_refinement 'SHELXL-2014/7 (Sheldrick, 2014)'
_computing_structure_solution 'SHELXT (Bruker AXS Inc., 2015)'
_diffrn_ambient_temperature 103.(2)
_diffrn_detector_area_resol_mean 8.3333
_diffrn_measured_fraction_theta_full 0.994
_diffrn_measured_fraction_theta_max 0.994
_diffrn_measurement_device_type 'CCD area detector'
_diffrn_measurement_method 'phi and omega scans'
_diffrn_radiation_monochromator graphite
_diffrn_radiation_type MoK\a
_diffrn_radiation_wavelength 0.71073
_diffrn_reflns_av_R_equivalents 0.1207
_diffrn_reflns_av_unetI/netI 0.0967
_diffrn_reflns_limit_h_max 19
_diffrn_reflns_limit_h_min -19
_diffrn_reflns_limit_k_max 20
_diffrn_reflns_limit_k_min -20
_diffrn_reflns_limit_l_max 26
_diffrn_reflns_limit_l_min -26
_diffrn_reflns_number 123122
_diffrn_reflns_theta_full 34.44
_diffrn_reflns_theta_max 34.44
_diffrn_reflns_theta_min 2.03
_diffrn_source 'fine-focus sealed tube'
_exptl_absorpt_coefficient_mu 0.966
_exptl_absorpt_correction_T_max 0.96
_exptl_absorpt_correction_T_min 0.78
_exptl_absorpt_correction_type multi-scan
_exptl_absorpt_process_details 'SADABS V2014/5 (Bruker AXS Inc.)'
_exptl_crystal_colour orange
_exptl_crystal_density_diffrn 1.333
_exptl_crystal_density_method 'not measured'
_exptl_crystal_description plate
_exptl_crystal_F_000 1112
_exptl_crystal_size_max 0.420
_exptl_crystal_size_mid 0.380
_exptl_crystal_size_min 0.040
_refine_diff_density_max 0.757
_refine_diff_density_min -0.658
_refine_ls_extinction_method none
_refine_ls_goodness_of_fit_ref 1.005
_refine_ls_hydrogen_treatment constr
_refine_ls_matrix_type full
_refine_ls_number_parameters 636
_refine_ls_number_reflns 21852
_refine_ls_number_restraints 478
_refine_ls_restrained_S_all 0.999
_refine_ls_R_factor_all 0.1055
_refine_ls_R_factor_gt 0.0501
_refine_ls_shift/su_max 0.002
_refine_ls_shift/su_mean 0.000
_refine_ls_structure_factor_coef Fsqd
_refine_ls_weighting_details 'w=1/[\s^2^(Fo^2^)+(0.0297P)^2^+1.3150P] where P=(Fo^2^+2Fc^2^)/3'
_refine_ls_weighting_scheme calc
_refine_ls_wR_factor_gt 0.0947
_refine_ls_wR_factor_ref 0.1161
_reflns_number_gt 13491
_reflns_number_total 21852
_reflns_threshold_expression 'I > 2\s(I)'
_cod_data_source_file c7dt00490g2.cif
_cod_data_source_block I
_cod_depositor_comments 'Adding full bibliography for 7042438--7042444.cif.'
_cod_database_code 7042444

loop_
_space_group_symop_operation_xyz
'x, y, z'
'-x, -y, -z'

loop_
_atom_site_type_symbol
_atom_site_label
_atom_site_fract_x
_atom_site_fract_y
_atom_site_fract_z
_atom_site_U_iso_or_equiv
_atom_site_adp_type
_atom_site_calc_flag
_atom_site_refinement_flags_adp
_atom_site_refinement_flags_occupancy
_atom_site_refinement_flags_posn
_atom_site_occupancy
_atom_site_disorder_assembly
_atom_site_disorder_group
Ni Ni1 0.27490(2) 0.43845(2) 0.70989(2) 0.01414(6) Uani d . . . 1.0 . .
Ni Ni2 0.24351(2) 0.03729(2) 0.25738(2) 0.01596(6) Uani d U . D 1.0 . .
C C1 0.24050(16) 0.30606(15) 0.64582(12) 0.0138(4) Uani d . . . 1.0 . .
C C2 0.14318(16) 0.28544(15) 0.60293(12) 0.0155(4) Uani d . . . 1.0 . .
C C3 0.11849(17) 0.19115(16) 0.55284(12) 0.0175(4) Uani d . . . 1.0 . .
H H3 0.0509 0.1798 0.525 0.021 Uiso calc U . R 1.0 . .
C C4 0.19556(17) 0.11362(16) 0.54446(13) 0.0186(4) Uani d . . . 1.0 . .
H H4 0.1805 0.0488 0.5099 0.022 Uiso calc U . R 1.0 . .
C C5 0.29446(17) 0.12931(16) 0.58583(12) 0.0173(4) Uani d . . . 1.0 . .
H H5 0.3469 0.0762 0.5801 0.021 Uiso calc U . R 1.0 . .
C C6 0.31387(16) 0.22477(16) 0.63564(12) 0.0153(4) Uani d . . . 1.0 . .
C C7 0.54873(16) 0.40911(17) 0.72018(13) 0.0186(4) Uani d . . . 1.0 . .
H H7 0.5595 0.4788 0.7557 0.022 Uiso calc U . R 1.0 . .
C C8 0.63835(17) 0.33695(19) 0.74139(15) 0.0257(5) Uani d . . . 1.0 . .
H H8A 0.6279 0.2668 0.7092 0.039 Uiso calc U . R 1.0 . .
H H8B 0.6365 0.33 0.7994 0.039 Uiso calc U . R 1.0 . .
H H8C 0.708 0.3679 0.7291 0.039 Uiso calc U . R 1.0 . .
C C9 0.5547(2) 0.4298(2) 0.63165(15) 0.0306(5) Uani d . . . 1.0 . .
H H9A 0.6236 0.4652 0.6233 0.046 Uiso calc U . R 1.0 . .
H H9B 0.496 0.4752 0.6195 0.046 Uiso calc U . R 1.0 . .
H H9C 0.5484 0.3622 0.5955 0.046 Uiso calc U . R 1.0 . .
C C10 0.42120(17) 0.31330(16) 0.83945(13) 0.0184(4) Uani d . . . 1.0 . .
H H10 0.4772 0.2585 0.8384 0.022 Uiso calc U . R 1.0 . .
C C11 0.31399(19) 0.2609(2) 0.85662(16) 0.0291(5) Uani d . . . 1.0 . .
H H11A 0.32 0.2309 0.9078 0.044 Uiso calc U . R 1.0 . .
H H11B 0.295 0.2042 0.8121 0.044 Uiso calc U . R 1.0 . .
H H11C 0.2582 0.3139 0.8609 0.044 Uiso calc U . R 1.0 . .
C C12 0.4530(2) 0.40357(18) 0.90693(14) 0.0250(5) Uani d . . . 1.0 . .
H H12A 0.401 0.46 0.9077 0.037 Uiso calc U . R 1.0 . .
H H12B 0.5246 0.4319 0.8968 0.037 Uiso calc U . R 1.0 . .
H H12C 0.4537 0.3767 0.9595 0.037 Uiso calc U . R 1.0 . .
C C13 0.11006(18) 0.56651(16) 0.59175(13) 0.0194(4) Uani d . . . 1.0 . .
H H13 0.038 0.5565 0.5636 0.023 Uiso calc U . R 1.0 . .
C C14 0.1959(2) 0.53873(19) 0.52833(14) 0.0292(5) Uani d . . . 1.0 . .
H H14A 0.1885 0.5833 0.485 0.044 Uiso calc U . R 1.0 . .
H H14B 0.1868 0.4639 0.5051 0.044 Uiso calc U . R 1.0 . .
H H14C 0.2673 0.5512 0.5543 0.044 Uiso calc U . R 1.0 . .
C C15 0.1236(2) 0.68239(17) 0.62994(15) 0.0259(5) Uani d . . . 1.0 . .
H H15A 0.1939 0.6938 0.6577 0.039 Uiso calc U . R 1.0 . .
H H15B 0.067 0.6994 0.6693 0.039 Uiso calc U . R 1.0 . .
H H15C 0.1186 0.7284 0.5873 0.039 Uiso calc U . R 1.0 . .
C C16 0.00904(17) 0.50525(17) 0.73856(13) 0.0192(4) Uani d . . . 1.0 . .
H H16 0.0285 0.5742 0.7728 0.023 Uiso calc U . R 1.0 . .
C C17 -0.10053(18) 0.5165(2) 0.69786(16) 0.0285(5) Uani d . . . 1.0 . .
H H17A -0.121 0.4502 0.6631 0.043 Uiso calc U . R 1.0 . .
H H17B -0.0964 0.5745 0.6647 0.043 Uiso calc U . R 1.0 . .
H H17C -0.1543 0.532 0.7397 0.043 Uiso calc U . R 1.0 . .
C C18 0.0040(2) 0.4191(2) 0.79483(15) 0.0296(5) Uani d . . . 1.0 . .
H H18A -0.0472 0.4388 0.8379 0.044 Uiso calc U . R 1.0 . .
H H18B 0.0752 0.4122 0.8193 0.044 Uiso calc U . R 1.0 . .
H H18C -0.0193 0.3513 0.7632 0.044 Uiso calc U . R 1.0 . .
C C19 0.24207(18) 0.66162(18) 0.83595(14) 0.0236(5) Uani d . . . 1.0 . .
H H19A 0.1875 0.6859 0.799 0.028 Uiso calc U . R 1.0 . .
H H19B 0.2055 0.6136 0.8695 0.028 Uiso calc U . R 1.0 . .
C C20 0.28979(18) 0.75664(17) 0.89105(13) 0.0198(4) Uani d . . . 1.0 . .
C C21 0.38242(19) 0.74965(18) 0.93795(14) 0.0251(5) Uani d . . . 1.0 . .
H H21 0.4182 0.6843 0.9345 0.03 Uiso calc U . R 1.0 . .
C C22 0.4233(2) 0.8373(2) 0.98994(15) 0.0292(5) Uani d . . . 1.0 . .
H H22 0.487 0.8317 1.0212 0.035 Uiso calc U . R 1.0 . .
C C23 0.3714(2) 0.93255(19) 0.99619(15) 0.0291(5) Uani d . . . 1.0 . .
H H23 0.399 0.9922 1.032 0.035 Uiso calc U . R 1.0 . .
C C24 0.2796(2) 0.94050(18) 0.95022(15) 0.0281(5) Uani d . . . 1.0 . .
H H24 0.2439 1.0059 0.9543 0.034 Uiso calc U . R 1.0 . .
C C25 0.23893(19) 0.85333(18) 0.89779(14) 0.0236(5) Uani d . . . 1.0 . .
H H25 0.1757 0.8598 0.8662 0.028 Uiso calc U . R 1.0 . .
C C26 0.26316(15) -0.05083(15) 0.33945(12) 0.0127(3) Uani d . . . 1.0 . .
C C27 0.18901(15) -0.13152(15) 0.35159(12) 0.0132(4) Uani d . . . 1.0 . .
C C28 0.19858(15) -0.19356(15) 0.41346(12) 0.0141(4) Uani d . . . 1.0 . .
H H28 0.1451 -0.246 0.4206 0.017 Uiso calc U . R 1.0 . .
C C29 0.28865(16) -0.17702(15) 0.46488(12) 0.0151(4) Uani d . . . 1.0 . .
H H29 0.2971 -0.2195 0.5073 0.018 Uiso calc U . R 1.0 . .
C C30 0.36714(16) -0.09924(15) 0.45560(12) 0.0144(4) Uani d . . . 1.0 . .
H H30 0.4292 -0.089 0.4903 0.017 Uiso calc U . R 1.0 . .
C C31 0.35099(15) -0.03730(14) 0.39365(12) 0.0122(3) Uani d . . . 1.0 . .
C C32 0.39474(16) 0.24841(15) 0.35538(13) 0.0168(4) Uani d . . . 1.0 . .
H H32 0.423 0.2923 0.3144 0.02 Uiso calc U . R 1.0 . .
C C33 0.4653(2) 0.27343(18) 0.43241(14) 0.0276(5) Uani d . . . 1.0 . .
H H33A 0.4651 0.3497 0.4515 0.041 Uiso calc U . R 1.0 . .
H H33B 0.5388 0.2522 0.4204 0.041 Uiso calc U . R 1.0 . .
H H33C 0.4371 0.2344 0.4748 0.041 Uiso calc U . R 1.0 . .
C C34 0.2802(2) 0.2831(2) 0.37481(17) 0.0313(6) Uani d . . . 1.0 . .
H H34A 0.2525 0.2457 0.4182 0.047 Uiso calc U . R 1.0 . .
H H34B 0.2341 0.2661 0.326 0.047 Uiso calc U . R 1.0 . .
H H34C 0.2809 0.3597 0.3926 0.047 Uiso calc U . R 1.0 . .
C C35 0.51111(17) 0.09090(16) 0.24550(13) 0.0174(4) Uani d . . . 1.0 . .
H H35 0.5012 0.1324 0.199 0.021 Uiso calc U . R 1.0 . .
C C36 0.5149(2) -0.02669(18) 0.20994(15) 0.0275(5) Uani d . . . 1.0 . .
H H36A 0.5722 -0.0364 0.1703 0.041 Uiso calc U . R 1.0 . .
H H36B 0.4459 -0.0497 0.1829 0.041 Uiso calc U . R 1.0 . .
H H36C 0.5289 -0.0691 0.2539 0.041 Uiso calc U . R 1.0 . .
C C37 0.61722(17) 0.12958(18) 0.28962(15) 0.0240(5) Uani d . . . 1.0 . .
H H37A 0.6259 0.0951 0.3386 0.036 Uiso calc U . R 1.0 . .
H H37B 0.6165 0.2066 0.3051 0.036 Uiso calc U . R 1.0 . .
H H37C 0.6771 0.1117 0.2534 0.036 Uiso calc U . R 1.0 . .
C C38 -0.02585(17) 0.00821(17) 0.26211(15) 0.0221(4) Uani d . . . 1.0 . .
H H38 -0.0334 0.0667 0.228 0.027 Uiso calc U . R 1.0 . .
C C39 -0.0144(2) 0.05844(19) 0.35145(17) 0.0321(6) Uani d . . . 1.0 . .
H H39A -0.0808 0.0936 0.3681 0.048 Uiso calc U . R 1.0 . .
H H39B 0.0455 0.1107 0.3576 0.048 Uiso calc U . R 1.0 . .
H H39C -0.0004 0.0031 0.3857 0.048 Uiso calc U . R 1.0 . .
C C40 -0.12610(17) -0.06467(19) 0.24737(16) 0.0265(5) Uani d . . . 1.0 . .
H H40A -0.1182 -0.1255 0.2771 0.04 Uiso calc U . R 1.0 . .
H H40B -0.135 -0.0898 0.1891 0.04 Uiso calc U . R 1.0 . .
H H40C -0.1892 -0.0254 0.2665 0.04 Uiso calc U . R 1.0 . .
C C41 0.07141(17) -0.14570(17) 0.13855(13) 0.0193(4) Uani d . . . 1.0 . .
H H41 0.0111 -0.1962 0.147 0.023 Uiso calc U . R 1.0 . .
C C42 0.1706(2) -0.21059(19) 0.11581(15) 0.0272(5) Uani d . . . 1.0 . .
H H42A 0.1561 -0.2575 0.0646 0.041 Uiso calc U . R 1.0 . .
H H42B 0.1876 -0.2533 0.159 0.041 Uiso calc U . R 1.0 . .
H H42C 0.2316 -0.1625 0.1093 0.041 Uiso calc U . R 1.0 . .
C C43 0.0372(2) -0.08266(19) 0.07057(14) 0.0268(5) Uani d . . . 1.0 . .
H H43A 0.0937 -0.03 0.0631 0.04 Uiso calc U . R 1.0 . .
H H43B -0.0294 -0.0465 0.0853 0.04 Uiso calc U . R 1.0 . .
H H43C 0.0254 -0.1311 0.0198 0.04 Uiso calc U . R 1.0 . .
C C44 0.2843(6) 0.2461(6) 0.1528(5) 0.0284(13) Uani d U P D 0.64(2) A 1
H H44A 0.3064 0.2855 0.2064 0.034 Uiso calc U P R 0.64(2) A 1
H H44B 0.3494 0.2167 0.1263 0.034 Uiso calc U P R 0.64(2) A 1
C C45 0.2348(6) 0.3222(5) 0.1009(4) 0.0216(10) Uani d U P D 0.64(2) A 1
C C46 0.2884(6) 0.4172(6) 0.0930(5) 0.0225(10) Uani d U P D 0.64(2) A 1
H H46 0.3559 0.433 0.1202 0.027 Uiso calc U P R 0.64(2) A 1
C C47 0.2464(7) 0.4895(5) 0.0469(5) 0.0229(11) Uani d U P D 0.64(2) A 1
H H47 0.2844 0.5545 0.0438 0.027 Uiso calc U P R 0.64(2) A 1
C C48 0.1504(7) 0.4679(5) 0.0058(5) 0.0257(11) Uani d U P D 0.64(2) A 1
H H48 0.1225 0.5167 -0.0271 0.031 Uiso calc U P R 0.64(2) A 1
C C49 0.0943(6) 0.3749(6) 0.0123(5) 0.0294(12) Uani d U P D 0.64(2) A 1
H H49 0.027 0.36 -0.0153 0.035 Uiso calc U P R 0.64(2) A 1
C C50 0.1365(6) 0.3023(6) 0.0595(5) 0.0253(12) Uani d U P D 0.64(2) A 1
H H50 0.0974 0.2382 0.0635 0.03 Uiso calc U P R 0.64(2) A 1
S S2 0.1919(5) 0.1372(5) 0.1681(4) 0.0390(11) Uani d U P D 0.64(2) A 1
C C44A 0.2973(12) 0.2286(10) 0.1378(9) 0.0306(19) Uani d U P D 0.36(2) A 2
H H44C 0.3297 0.2639 0.1898 0.037 Uiso calc U P R 0.36(2) A 2
H H44D 0.3559 0.197 0.1041 0.037 Uiso calc U P R 0.36(2) A 2
C C45A 0.2435(9) 0.3118(9) 0.0937(6) 0.0224(16) Uani d U P DG 0.36(2) A 2
C C46A 0.2866(10) 0.4149(9) 0.1052(7) 0.0233(18) Uani d U P DG 0.36(2) A 2
H H46A 0.3466 0.4327 0.141 0.028 Uiso calc U P R 0.36(2) A 2
C C47A 0.2417(13) 0.4918(7) 0.0642(9) 0.0268(19) Uani d U P DG 0.36(2) A 2
H H47A 0.2711 0.5622 0.072 0.032 Uiso calc U P R 0.36(2) A 2
C C48A 0.1538(11) 0.4657(8) 0.0117(7) 0.0273(19) Uani d U P DG 0.36(2) A 2
H H48A 0.1231 0.5183 -0.0164 0.033 Uiso calc U P R 0.36(2) A 2
C C49A 0.1108(10) 0.3627(10) 0.0001(7) 0.0295(19) Uani d U P DG 0.36(2) A 2
H H49A 0.0507 0.3449 -0.0357 0.035 Uiso calc U P R 0.36(2) A 2
C C50A 0.1556(11) 0.2858(8) 0.0412(8) 0.0286(19) Uani d U P DG 0.36(2) A 2
H H50A 0.1262 0.2154 0.0333 0.034 Uiso calc U P R 0.36(2) A 2
S S2A 0.2064(10) 0.1252(7) 0.1584(6) 0.0340(14) Uani d U P D 0.36(2) A 2
O O1 0.41154(11) 0.24159(11) 0.67888(9) 0.0179(3) Uani d . . . 1.0 . .
O O2 0.06777(11) 0.36504(11) 0.61161(9) 0.0177(3) Uani d . . . 1.0 . .
O O3 0.42567(11) 0.04425(11) 0.38517(8) 0.0150(3) Uani d . . . 1.0 . .
O O4 0.10095(11) -0.14881(11) 0.29790(9) 0.0158(3) Uani d . . . 1.0 . .
P P1 0.41502(4) 0.35684(4) 0.73853(3) 0.01461(10) Uani d . . . 1.0 . .
P P2 0.11724(4) 0.47457(4) 0.66717(3) 0.01416(10) Uani d . . . 1.0 . .
P P3 0.39255(4) 0.10890(4) 0.30861(3) 0.01319(10) Uani d . . . 1.0 . .
P P4 0.09851(4) -0.05947(4) 0.23446(3) 0.01548(10) Uani d . . D 1.0 . .
S S1 0.34344(4) 0.58814(4) 0.77520(4) 0.02126(11) Uani d . . . 1.0 . .

loop_
_atom_site_aniso_label
_atom_site_aniso_U_11
_atom_site_aniso_U_22
_atom_site_aniso_U_33
_atom_site_aniso_U_12
_atom_site_aniso_U_13
_atom_site_aniso_U_23
Ni1 0.01398(12) 0.01032(11) 0.01757(13) 0.00011(9) -0.00398(10) 0.00061(9)
Ni2 0.01557(13) 0.01512(12) 0.01834(13) -0.00572(10) -0.00683(10) 0.00883(10)
C1 0.0156(9) 0.0103(8) 0.0152(9) -0.0011(7) -0.0003(7) 0.0012(7)
C2 0.0168(9) 0.0133(8) 0.0169(9) -0.0008(7) -0.0007(8) 0.0035(7)
C3 0.0181(10) 0.0168(9) 0.0169(9) -0.0044(7) -0.0044(8) 0.0009(7)
C4 0.0223(11) 0.0140(9) 0.0179(10) -0.0028(8) 0.0004(8) -0.0027(7)
C5 0.0191(10) 0.0147(9) 0.0171(10) 0.0009(7) 0.0011(8) -0.0018(7)
C6 0.0149(9) 0.0154(9) 0.0153(9) -0.0014(7) -0.0011(7) 0.0016(7)
C7 0.0154(10) 0.0183(10) 0.0213(10) -0.0019(8) 0.0008(8) -0.0002(8)
C8 0.0154(10) 0.0305(12) 0.0311(13) 0.0019(9) 0.0036(9) 0.0030(10)
C9 0.0292(13) 0.0357(14) 0.0286(13) -0.0031(11) 0.0059(10) 0.0108(11)
C10 0.0168(10) 0.0184(9) 0.0206(10) 0.0009(8) 0.0010(8) 0.0043(8)
C11 0.0234(12) 0.0328(13) 0.0328(13) -0.0045(10) 0.0013(10) 0.0118(11)
C12 0.0312(13) 0.0255(11) 0.0179(10) -0.0001(9) -0.0014(9) 0.0021(9)
C13 0.0241(11) 0.0150(9) 0.0196(10) 0.0021(8) -0.0040(8) 0.0045(8)
C14 0.0429(15) 0.0264(12) 0.0194(11) 0.0045(11) 0.0073(10) 0.0060(9)
C15 0.0371(13) 0.0138(9) 0.0279(12) 0.0008(9) 0.0010(10) 0.0064(9)
C16 0.0174(10) 0.0174(9) 0.0221(10) -0.0003(8) -0.0006(8) 0.0008(8)
C17 0.0161(11) 0.0360(13) 0.0337(13) 0.0042(9) -0.0005(9) 0.0050(11)
C18 0.0309(13) 0.0353(13) 0.0249(12) 0.0001(10) 0.0054(10) 0.0115(10)
C19 0.0236(11) 0.0221(11) 0.0235(11) -0.0032(9) -0.0007(9) -0.0022(9)
C20 0.0238(11) 0.0196(10) 0.0151(9) -0.0050(8) 0.0005(8) 0.0004(8)
C21 0.0293(12) 0.0232(11) 0.0221(11) 0.0019(9) -0.0033(9) 0.0010(9)
C22 0.0294(13) 0.0326(13) 0.0235(12) -0.0053(10) -0.0059(10) -0.0018(10)
C23 0.0347(14) 0.0251(12) 0.0247(12) -0.0097(10) 0.0038(10) -0.0046(9)
C24 0.0380(14) 0.0185(10) 0.0276(12) -0.0009(10) 0.0063(11) 0.0020(9)
C25 0.0257(12) 0.0248(11) 0.0207(11) 0.0000(9) 0.0012(9) 0.0046(9)
C26 0.0126(9) 0.0121(8) 0.0139(9) 0.0010(7) -0.0007(7) 0.0034(7)
C27 0.0115(9) 0.0134(8) 0.0149(9) 0.0011(7) -0.0013(7) 0.0028(7)
C28 0.0131(9) 0.0135(8) 0.0165(9) -0.0001(7) 0.0009(7) 0.0050(7)
C29 0.0166(9) 0.0144(9) 0.0155(9) 0.0015(7) -0.0004(7) 0.0058(7)
C30 0.0148(9) 0.0142(8) 0.0142(9) 0.0014(7) -0.0019(7) 0.0029(7)
C31 0.0127(9) 0.0100(8) 0.0139(9) -0.0010(6) 0.0014(7) 0.0021(7)
C32 0.0187(10) 0.0120(8) 0.0198(10) -0.0001(7) -0.0026(8) 0.0026(7)
C33 0.0375(14) 0.0195(10) 0.0247(12) -0.0008(9) -0.0096(10) 0.0009(9)
C34 0.0281(13) 0.0248(12) 0.0411(15) 0.0060(10) 0.0053(11) 0.0026(11)
C35 0.0189(10) 0.0174(9) 0.0166(9) 0.0011(8) 0.0022(8) 0.0051(7)
C36 0.0356(14) 0.0207(11) 0.0256(12) 0.0039(10) 0.0056(10) -0.0007(9)
C37 0.0146(10) 0.0265(11) 0.0327(13) 0.0017(8) 0.0035(9) 0.0097(10)
C38 0.0182(10) 0.0156(9) 0.0345(13) 0.0022(8) -0.0012(9) 0.0102(9)
C39 0.0323(14) 0.0193(11) 0.0435(15) 0.0034(10) 0.0055(11) -0.0009(10)
C40 0.0145(10) 0.0268(12) 0.0396(14) 0.0012(9) -0.0014(9) 0.0101(10)
C41 0.0190(10) 0.0191(10) 0.0201(10) -0.0054(8) -0.0057(8) 0.0059(8)
C42 0.0306(13) 0.0256(12) 0.0260(12) 0.0020(10) 0.0016(10) 0.0051(9)
C43 0.0296(12) 0.0303(12) 0.0213(11) -0.0066(10) -0.0086(9) 0.0098(9)
C44 0.029(2) 0.029(2) 0.030(3) -0.0103(18) -0.0104(19) 0.019(2)
C45 0.0278(19) 0.0224(18) 0.0159(18) -0.0044(15) -0.0046(15) 0.0089(15)
C46 0.027(2) 0.0235(18) 0.017(2) -0.0088(15) -0.0043(16) 0.0057(16)
C47 0.036(2) 0.0165(16) 0.017(2) -0.0010(15) 0.0068(19) 0.0061(15)
C48 0.031(2) 0.025(2) 0.024(2) 0.0065(17) 0.0014(18) 0.0111(17)
C49 0.028(2) 0.027(2) 0.035(2) 0.0019(17) -0.009(2) 0.0123(18)
C50 0.025(2) 0.021(2) 0.031(3) -0.0048(16) -0.0063(18) 0.0082(18)
S2 0.0350(12) 0.0347(15) 0.053(2) -0.0225(11) -0.0306(14) 0.0341(16)
C44A 0.036(3) 0.029(3) 0.029(3) -0.011(3) -0.013(3) 0.015(3)
C45A 0.027(3) 0.023(3) 0.018(3) -0.007(2) -0.003(2) 0.009(2)
C46A 0.031(3) 0.023(3) 0.017(3) -0.003(2) -0.004(3) 0.008(2)
C47A 0.033(3) 0.023(3) 0.023(4) -0.003(2) 0.001(3) 0.002(3)
C48A 0.032(3) 0.026(3) 0.027(3) 0.006(3) 0.003(3) 0.009(3)
C49A 0.030(3) 0.030(3) 0.029(3) -0.003(3) -0.007(3) 0.009(3)
C50A 0.036(3) 0.023(3) 0.027(3) -0.004(3) -0.011(3) 0.007(3)
S2A 0.054(4) 0.0238(15) 0.0254(16) -0.0189(17) -0.0207(17) 0.0133(13)
O1 0.0163(7) 0.0139(6) 0.0218(7) 0.0025(5) -0.0043(6) -0.0029(6)
O2 0.0169(7) 0.0127(6) 0.0228(8) 0.0011(5) -0.0070(6) 0.0007(6)
O3 0.0139(7) 0.0152(6) 0.0164(7) -0.0033(5) -0.0038(5) 0.0051(5)
O4 0.0138(7) 0.0146(6) 0.0196(7) -0.0031(5) -0.0052(5) 0.0068(5)
P1 0.0130(2) 0.0130(2) 0.0171(2) 0.00025(18) -0.00225(19) 0.00001(18)
P2 0.0147(2) 0.0113(2) 0.0164(2) 0.00013(18) -0.00308(19) 0.00221(18)
P3 0.0128(2) 0.0126(2) 0.0147(2) -0.00224(18) -0.00248(18) 0.00462(18)
P4 0.0137(2) 0.0138(2) 0.0198(3) -0.00386(18) -0.0053(2) 0.00747(19)
S1 0.0202(3) 0.0134(2) 0.0283(3) -0.00068(19) -0.0044(2) -0.0029(2)

loop_
_atom_type_symbol
_atom_type_description
_atom_type_scat_dispersion_real
_atom_type_scat_dispersion_imag
_atom_type_scat_source
C C 0.0033 0.0016 'International Tables Vol C Tables 4.2.6.8 and 6.1.1.4'
H H 0.0000 0.0000 'International Tables Vol C Tables 4.2.6.8 and 6.1.1.4'
O O 0.0106 0.0060 'International Tables Vol C Tables 4.2.6.8 and 6.1.1.4'
P P 0.1023 0.0942 'International Tables Vol C Tables 4.2.6.8 and 6.1.1.4'
S S 0.1246 0.1234 'International Tables Vol C Tables 4.2.6.8 and 6.1.1.4'
Ni Ni 0.3393 1.1124 'International Tables Vol C Tables 4.2.6.8 and 6.1.1.4'

loop_
_geom_angle_atom_site_label_1
_geom_angle_atom_site_label_2
_geom_angle_atom_site_label_3
_geom_angle
C1 Ni1 P1 81.94(6)
C1 Ni1 P2 81.75(6)
P1 Ni1 P2 163.25(2)
C1 Ni1 S1 169.79(6)
P1 Ni1 S1 90.71(2)
P2 Ni1 S1 105.94(2)
C26 Ni2 P3 82.29(6)
C26 Ni2 P4 81.63(6)
P3 Ni2 P4 163.85(2)
C26 Ni2 S2A 173.4(3)
P3 Ni2 S2A 104.2(3)
P4 Ni2 S2A 91.9(3)
C26 Ni2 S2 170.2(2)
P3 Ni2 S2 105.34(13)
P4 Ni2 S2 90.49(13)
C2 C1 C6 115.70(18)
C2 C1 Ni1 122.54(15)
C6 C1 Ni1 121.68(14)
C3 C2 C1 123.44(19)
C3 C2 O2 119.26(18)
C1 C2 O2 117.30(17)
C2 C3 C4 118.11(19)
C3 C4 C5 121.23(19)
C6 C5 C4 117.91(19)
C5 C6 C1 123.60(18)
C5 C6 O1 118.98(18)
C1 C6 O1 117.42(17)
C9 C7 C8 111.13(19)
C9 C7 P1 109.42(15)
C8 C7 P1 112.98(15)
C11 C10 C12 111.14(19)
C11 C10 P1 109.69(15)
C12 C10 P1 112.63(15)
C15 C13 C14 110.50(19)
C15 C13 P2 112.58(15)
C14 C13 P2 108.83(15)
C17 C16 C18 110.89(19)
C17 C16 P2 114.17(16)
C18 C16 P2 108.19(15)
C20 C19 S1 112.45(16)
C21 C20 C25 118.3(2)
C21 C20 C19 121.7(2)
C25 C20 C19 120.0(2)
C20 C21 C22 120.7(2)
C23 C22 C21 120.2(2)
C24 C23 C22 119.7(2)
C23 C24 C25 120.3(2)
C24 C25 C20 120.8(2)
C31 C26 C27 115.42(17)
C31 C26 Ni2 122.09(14)
C27 C26 Ni2 122.46(14)
C28 C27 O4 119.05(17)
C28 C27 C26 123.70(18)
O4 C27 C26 117.25(17)
C27 C28 C29 118.08(18)
C28 C29 C30 121.46(18)
C31 C30 C29 117.56(18)
C30 C31 C26 123.72(17)
C30 C31 O3 118.87(17)
C26 C31 O3 117.40(16)
C33 C32 C34 108.91(19)
C33 C32 P3 114.83(14)
C34 C32 P3 110.01(15)
C37 C35 C36 111.10(18)
C37 C35 P3 114.46(15)
C36 C35 P3 108.24(15)
C40 C38 C39 111.5(2)
C40 C38 P4 113.25(15)
C39 C38 P4 107.94(16)
C43 C41 C42 111.59(19)
C43 C41 P4 111.75(15)
C42 C41 P4 109.25(15)
C45 C44 S2 112.5(5)
C46 C45 C50 116.9(4)
C46 C45 C44 119.7(5)
C50 C45 C44 123.3(5)
C47 C46 C45 122.0(4)
C48 C47 C46 120.3(4)
C47 C48 C49 119.6(4)
C48 C49 C50 120.0(4)
C45 C50 C49 121.2(4)
C44 S2 Ni2 115.9(3)
C45A C44A S2A 113.1(8)
C46A C45A C50A 120.0
C46A C45A C44A 118.5(7)
C50A C45A C44A 121.5(7)
C45A C46A C47A 120.0
C48A C47A C46A 120.0
C47A C48A C49A 120.0
C50A C49A C48A 120.0
C49A C50A C45A 120.0
C44A S2A Ni2 119.0(6)
C6 O1 P1 111.04(12)
C2 O2 P2 111.43(12)
C31 O3 P3 111.74(11)
C27 O4 P4 111.37(12)
O1 P1 C7 101.77(9)
O1 P1 C10 101.06(9)
C7 P1 C10 106.62(10)
O1 P1 Ni1 107.13(5)
C7 P1 Ni1 120.90(7)
C10 P1 Ni1 116.49(7)
O2 P2 C16 101.17(9)
O2 P2 C13 99.77(9)
C16 P2 C13 107.64(10)
O2 P2 Ni1 106.75(5)
C16 P2 Ni1 120.80(7)
C13 P2 Ni1 117.25(8)
O3 P3 C35 101.44(9)
O3 P3 C32 103.53(8)
C35 P3 C32 107.26(10)
O3 P3 Ni2 106.47(5)
C35 P3 Ni2 117.04(7)
C32 P3 Ni2 118.76(7)
O4 P4 C41 100.08(9)
O4 P4 C38 101.71(9)
C41 P4 C38 107.13(10)
O4 P4 Ni2 107.07(5)
C41 P4 Ni2 122.50(7)
C38 P4 Ni2 115.23(7)
C19 S1 Ni1 111.12(7)

loop_
_geom_bond_atom_site_label_1
_geom_bond_atom_site_label_2
_geom_bond_distance
Ni1 C1 1.8995(19)
Ni1 P1 2.1356(6)
Ni1 P2 2.1589(6)
Ni1 S1 2.2010(6)
Ni2 C26 1.8953(19)
Ni2 P3 2.1530(6)
Ni2 P4 2.1561(6)
Ni2 S2A 2.159(8)
Ni2 S2 2.179(4)
C1 C2 1.394(3)
C1 C6 1.396(3)
C2 C3 1.387(3)
C2 O2 1.397(2)
C3 C4 1.392(3)
C4 C5 1.395(3)
C5 C6 1.386(3)
C6 O1 1.397(2)
C7 C9 1.530(3)
C7 C8 1.532(3)
C7 P1 1.824(2)
C10 C11 1.526(3)
C10 C12 1.529(3)
C10 P1 1.835(2)
C13 C15 1.528(3)
C13 C14 1.531(3)
C13 P2 1.829(2)
C16 C17 1.531(3)
C16 C18 1.535(3)
C16 P2 1.829(2)
C19 C20 1.513(3)
C19 S1 1.831(2)
C20 C21 1.391(3)
C20 C25 1.393(3)
C21 C22 1.392(3)
C22 C23 1.383(4)
C23 C24 1.376(4)
C24 C25 1.390(3)
C26 C31 1.394(3)
C26 C27 1.400(3)
C27 C28 1.383(3)
C27 O4 1.393(2)
C28 C29 1.390(3)
C29 C30 1.398(3)
C30 C31 1.393(3)
C31 O3 1.398(2)
C32 C33 1.528(3)
C32 C34 1.534(3)
C32 P3 1.838(2)
C35 C37 1.534(3)
C35 C36 1.535(3)
C35 P3 1.831(2)
C38 C40 1.531(3)
C38 C39 1.535(3)
C38 P4 1.831(2)
C41 C43 1.531(3)
C41 C42 1.532(3)
C41 P4 1.826(2)
C44 C45 1.517(6)
C44 S2 1.825(6)
C45 C46 1.388(5)
C45 C50 1.392(5)
C46 C47 1.382(5)
C47 C48 1.369(6)
C48 C49 1.376(6)
C49 C50 1.398(5)
C44A C45A 1.531(10)
C44A S2A 1.786(10)
C45A C46A 1.39
C45A C50A 1.39
C46A C47A 1.39
C47A C48A 1.39
C48A C49A 1.39
C49A C50A 1.39
O1 P1 1.6535(15)
O2 P2 1.6591(15)
O3 P3 1.6568(14)
O4 P4 1.6523(14)
